data_2235907
loop_
_publ_author_name
'Goswami, Shailesh K.'
'Hanton, Lyall R.'
'McAdam, C. John'
'Moratti, Stephen C.'
'Simpson, Jim'

_publ_section_title
;
 6-Hydroxy-7,8-dimethylchroman-2-one
;
_journal_coeditor_code LH5497
_journal_issue 8
_journal_name_full 'Acta Crystallographica Section E'
_journal_page_first o2332
_journal_page_last o2333
_journal_paper_doi 10.1107/S1600536812029704
_journal_volume 68
_journal_year 2012
_chemical_formula_iupac 'C11 H12 O3'
_chemical_formula_moiety 'C11 H12 O3'
_chemical_formula_sum 'C11 H12 O3'
_chemical_formula_weight 192.21
_chemical_name_systematic
;
6-Hydroxy-7,8-dimethylchroman-2-one
;
_space_group_IT_number 2
_symmetry_cell_setting triclinic
_symmetry_space_group_name_Hall '-P 1'
_symmetry_space_group_name_H-M 'P -1'
_atom_sites_solution_hydrogens geom
_atom_sites_solution_primary direct
_atom_sites_solution_secondary difmap
_cell_angle_alpha 88.603(6)
_cell_angle_beta 83.638(5)
_cell_angle_gamma 69.088(5)
_cell_formula_units_Z 2
_cell_length_a 6.2808(14)
_cell_length_b 8.630(2)
_cell_length_c 9.389(2)
_cell_measurement_reflns_used 4269
_cell_measurement_temperature 92(2)
_cell_measurement_theta_max 35.08
_cell_measurement_theta_min 2.53
_cell_volume 472.40(18)
_computing_cell_refinement 'APEX2 (Bruker, 2011) and SAINT (Bruker, 2011)'
_computing_data_collection 'APEX2 (Bruker, 2011)'
_computing_data_reduction 'SAINT (Bruker, 2011)'
_computing_molecular_graphics
;
SHELXTL (Sheldrick, 2008) and <i>Mercury</i> (Macrae <i>et al.</i>,
2008)
;
_computing_publication_material
;
SHELXL97 (Sheldrick, 2008), enCIFer (Allen <i>et al.</i>, 2004),
PLATON (Spek,
2009) and publCIF (Westrip, 2010)
;
_computing_structure_refinement
;
SHELXL97 (Sheldrick, 2008) and <i>TITAN2000</i> (Hunter & Simpson,
1999)
;
_computing_structure_solution
;
SHELXS97 (Sheldrick, 2008) and <i>TITAN2000</i> (Hunter & Simpson,
1999)
;
_diffrn_ambient_temperature 92(2)
_diffrn_measured_fraction_theta_full 0.987
_diffrn_measured_fraction_theta_max 0.947
_diffrn_measurement_device_type 'Bruker APEXII CCD area-detector'
_diffrn_measurement_method '\f and \w scans'
_diffrn_radiation_monochromator graphite
_diffrn_radiation_source 'fine-focus sealed tube'
_diffrn_radiation_type MoK\a
_diffrn_radiation_wavelength 0.71073
_diffrn_reflns_av_R_equivalents 0.0349
_diffrn_reflns_av_sigmaI/netI 0.0408
_diffrn_reflns_limit_h_max 9
_diffrn_reflns_limit_h_min -9
_diffrn_reflns_limit_k_max 12
_diffrn_reflns_limit_k_min -13
_diffrn_reflns_limit_l_max 15
_diffrn_reflns_limit_l_min -14
_diffrn_reflns_number 9073
_diffrn_reflns_theta_full 30.00
_diffrn_reflns_theta_max 35.12
_diffrn_reflns_theta_min 2.18
_diffrn_standards_number 0
_exptl_absorpt_coefficient_mu 0.098
_exptl_absorpt_correction_T_max 0.7469
_exptl_absorpt_correction_T_min 0.6558
_exptl_absorpt_correction_type multi-scan
_exptl_absorpt_process_details '(SADABS; Bruker, 2011)'
_exptl_crystal_colour yellow
_exptl_crystal_density_diffrn 1.351
_exptl_crystal_density_method 'not measured'
_exptl_crystal_description 'triangular plate'
_exptl_crystal_F_000 204
_exptl_crystal_size_max 0.34
_exptl_crystal_size_mid 0.32
_exptl_crystal_size_min 0.12
_refine_diff_density_max 0.599
_refine_diff_density_min -0.275
_refine_ls_extinction_method none
_refine_ls_goodness_of_fit_ref 1.109
_refine_ls_hydrogen_treatment mixed
_refine_ls_matrix_type full
_refine_ls_number_parameters 132
_refine_ls_number_reflns 3963
_refine_ls_number_restraints 0
_refine_ls_restrained_S_all 1.109
_refine_ls_R_factor_all 0.0755
_refine_ls_R_factor_gt 0.0648
_refine_ls_shift/su_max 0.000
_refine_ls_shift/su_mean 0.000
_refine_ls_structure_factor_coef Fsqd
_refine_ls_weighting_details 'calc w=1/[\s^2^(Fo^2^)+(0.0874P)^2^+0.1584P] where P=(Fo^2^+2Fc^2^)/3'
_refine_ls_weighting_scheme calc
_refine_ls_wR_factor_gt 0.1796
_refine_ls_wR_factor_ref 0.1877
_reflns_number_gt 3368
_reflns_number_total 3963
_reflns_threshold_expression I>2\s(I)
_cod_data_source_file lh5497.cif
_cod_data_source_block I
_cod_original_cell_volume 472.40(19)
_cod_database_code 2235907
_cod_database_fobs_code 2235907

loop_
_symmetry_equiv_pos_as_xyz
'x, y, z'
'-x, -y, -z'

loop_
_atom_site_type_symbol
_atom_site_label
_atom_site_fract_x
_atom_site_fract_y
_atom_site_fract_z
_atom_site_U_iso_or_equiv
_atom_site_adp_type
_atom_site_calc_flag
_atom_site_refinement_flags
_atom_site_occupancy
_atom_site_symmetry_multiplicity
O O1 0.26085(18) 1.00639(11) 0.13645(11) 0.0271(2) Uani d . 1 1
C C1 0.2601(2) 0.86709(14) 0.15707(13) 0.0195(2) Uani d . 1 1
O O2 0.44911(14) 0.75378(10) 0.20340(9) 0.01890(18) Uani d . 1 1
C C2 0.0627(2) 0.81355(14) 0.13980(13) 0.0198(2) Uani d . 1 1
H H2A -0.0395 0.8915 0.0761 0.024 Uiso calc R 1 1
H H2B -0.0265 0.8178 0.2344 0.024 Uiso calc R 1 1
C C3 0.14248(19) 0.63811(13) 0.07686(12) 0.0175(2) Uani d . 1 1
H H3A 0.0114 0.5993 0.0819 0.021 Uiso calc R 1 1
H H3B 0.2033 0.6378 -0.0251 0.021 Uiso calc R 1 1
C C4 0.32642(18) 0.52366(13) 0.15984(11) 0.01564(19) Uani d . 1 1
C C5 0.46469(18) 0.58834(13) 0.22549(11) 0.01568(19) Uani d . 1 1
C C6 0.63239(18) 0.49425(14) 0.31075(11) 0.0165(2) Uani d . 1 1
C C61 0.7683(2) 0.57324(16) 0.38576(13) 0.0213(2) Uani d . 1 1
H H61A 0.7096 0.6933 0.3707 0.032 Uiso calc R 1 1
H H61B 0.9300 0.5266 0.3468 0.032 Uiso calc R 1 1
H H61C 0.7538 0.5514 0.4886 0.032 Uiso calc R 1 1
C C7 0.66848(19) 0.32489(14) 0.32618(12) 0.0179(2) Uani d . 1 1
C C71 0.8441(2) 0.21682(16) 0.41777(14) 0.0247(2) Uani d . 1 1
H H71A 0.9982 0.1949 0.3685 0.037 Uiso calc R 1 1
H H71B 0.8197 0.1116 0.4349 0.037 Uiso calc R 1 1
H H71C 0.8290 0.2735 0.5096 0.037 Uiso calc R 1 1
C C8 0.53406(19) 0.25683(13) 0.25696(12) 0.0181(2) Uani d . 1 1
O O8 0.57401(17) 0.09172(11) 0.27400(11) 0.0255(2) Uani d . 1 1
H H8O 0.472(4) 0.070(3) 0.226(2) 0.038 Uiso d . 1 1
C C9 0.36335(19) 0.35568(13) 0.17644(12) 0.0175(2) Uani d . 1 1
H H9 0.2715 0.3080 0.1326 0.021 Uiso calc R 1 1

loop_
_atom_site_aniso_label
_atom_site_aniso_U_11
_atom_site_aniso_U_22
_atom_site_aniso_U_33
_atom_site_aniso_U_12
_atom_site_aniso_U_13
_atom_site_aniso_U_23
O1 0.0341(5) 0.0165(4) 0.0344(5) -0.0117(3) -0.0113(4) 0.0055(3)
C1 0.0231(5) 0.0153(4) 0.0197(5) -0.0058(4) -0.0048(4) 0.0014(3)
O2 0.0213(4) 0.0159(4) 0.0221(4) -0.0087(3) -0.0064(3) 0.0024(3)
C2 0.0190(5) 0.0157(4) 0.0241(5) -0.0046(4) -0.0059(4) 0.0015(4)
C3 0.0189(5) 0.0166(4) 0.0176(4) -0.0060(4) -0.0059(4) 0.0012(3)
C4 0.0162(4) 0.0146(4) 0.0159(4) -0.0048(3) -0.0028(3) -0.0008(3)
C5 0.0172(4) 0.0147(4) 0.0154(4) -0.0058(3) -0.0028(3) 0.0008(3)
C6 0.0148(4) 0.0193(5) 0.0147(4) -0.0052(3) -0.0021(3) -0.0003(3)
C61 0.0191(5) 0.0271(6) 0.0200(5) -0.0102(4) -0.0050(4) 0.0002(4)
C7 0.0165(4) 0.0189(5) 0.0162(4) -0.0036(4) -0.0034(3) 0.0020(3)
C71 0.0237(5) 0.0241(5) 0.0228(5) -0.0027(4) -0.0087(4) 0.0046(4)
C8 0.0191(5) 0.0145(4) 0.0194(5) -0.0041(3) -0.0026(4) 0.0011(3)
O8 0.0281(5) 0.0139(4) 0.0342(5) -0.0052(3) -0.0101(4) 0.0039(3)
C9 0.0177(5) 0.0146(4) 0.0197(5) -0.0048(3) -0.0038(4) -0.0001(3)

loop_
_atom_type_symbol
_atom_type_description
_atom_type_scat_dispersion_real
_atom_type_scat_dispersion_imag
_atom_type_scat_source
C C 0.0033 0.0016 'International Tables Vol C Tables 4.2.6.8 and 6.1.1.4'
H H 0.0000 0.0000 'International Tables Vol C Tables 4.2.6.8 and 6.1.1.4'
O O 0.0106 0.0060 'International Tables Vol C Tables 4.2.6.8 and 6.1.1.4'

loop_
_geom_angle_atom_site_label_1
_geom_angle_atom_site_label_2
_geom_angle_atom_site_label_3
_geom_angle
O1 C1 O2 117.42(11)
O1 C1 C2 124.89(11)
O2 C1 C2 117.65(10)
C1 O2 C5 120.91(9)
C1 C2 C3 111.78(9)
C1 C2 H2A 109.3
C3 C2 H2A 109.3
C1 C2 H2B 109.3
C3 C2 H2B 109.3
H2A C2 H2B 107.9
C4 C3 C2 109.49(9)
C4 C3 H3A 109.8
C2 C3 H3A 109.8
C4 C3 H3B 109.8
C2 C3 H3B 109.8
H3A C3 H3B 108.2
C5 C4 C9 117.89(10)
C5 C4 C3 118.78(9)
C9 C4 C3 123.32(10)
C4 C5 C6 123.13(10)
C4 C5 O2 120.75(9)
C6 C5 O2 116.05(9)
C5 C6 C7 118.36(10)
C5 C6 C61 120.77(10)
C7 C6 C61 120.86(10)
C6 C61 H61A 109.5
C6 C61 H61B 109.5
H61A C61 H61B 109.5
C6 C61 H61C 109.5
H61A C61 H61C 109.5
H61B C61 H61C 109.5
C6 C7 C8 119.04(10)
C6 C7 C71 121.15(10)
C8 C7 C71 119.79(10)
C7 C71 H71A 109.5
C7 C71 H71B 109.5
H71A C71 H71B 109.5
C7 C71 H71C 109.5
H71A C71 H71C 109.5
H71B C71 H71C 109.5
O8 C8 C9 121.51(10)
O8 C8 C7 117.50(10)
C9 C8 C7 120.98(10)
C8 O8 H8O 105.9(13)
C4 C9 C8 120.53(10)
C4 C9 H9 119.7
C8 C9 H9 119.7

loop_
_geom_bond_atom_site_label_1
_geom_bond_atom_site_label_2
_geom_bond_site_symmetry_2
_geom_bond_distance
O1 C1 . 1.2145(14)
C1 O2 . 1.3489(14)
C1 C2 . 1.4948(17)
O2 C5 . 1.4076(13)
C2 C3 . 1.5261(16)
C2 H2A . 0.9900
C2 H2B . 0.9900
C3 C4 . 1.5049(15)
C3 H3A . 0.9900
C3 H3B . 0.9900
C4 C5 . 1.3882(15)
C4 C9 . 1.3916(15)
C5 C6 . 1.3979(15)
C6 C7 . 1.4032(16)
C6 C61 . 1.5039(16)
C61 H61A . 0.9800
C61 H61B . 0.9800
C61 H61C . 0.9800
C7 C8 . 1.4051(16)
C7 C71 . 1.5044(16)
C71 H71A . 0.9800
C71 H71B . 0.9800
C71 H71C . 0.9800
C8 O8 . 1.3644(14)
C8 C9 . 1.3943(15)
O8 O1 1_545 2.7788(15)
O8 H8O . 0.89(2)
C9 H9 . 0.9500

loop_
_geom_hbond_atom_site_label_D
_geom_hbond_atom_site_label_H
_geom_hbond_atom_site_label_A
_geom_hbond_site_symmetry_A
_geom_hbond_distance_DH
_geom_hbond_distance_HA
_geom_hbond_distance_DA
_geom_hbond_angle_DHA
O8 H8O O1 1_545 0.89(2) 1.89(2) 2.7788(15) 175(2)
C9 H9 O1 1_545 0.95 2.63 3.3371(16) 132
C2 H2A O1 2_575 0.99 2.52 3.4626(16) 159
C3 H3B Cg 2_665 0.99 2.54 3.4771(15) 157
C61 H61C Cg 2_666 0.98 2.79 3.6956(16) 153
